data_1575279
loop_
_publ_author_name
'Pal, Prasanta'
'Bulgarevich, Kirill'
'Hanaki, Ryota'
'Kawabata, Kohsuke'
'Takimiya, Kazuo'

_publ_section_title
;
 Extension of the &#x3c0;-conjugated core of methylchalcogenolated
 polycyclic aromatic hydrocarbons: synthesis and characterization of
 1,4,7,10-tetrakis(methylthio)- and tetramethoxy-coronene.
;
_journal_issue 34
_journal_name_full 'Chemical science'
_journal_page_first 15368
_journal_page_last 15377
_journal_paper_doi 10.1039/d5sc03215f
_journal_volume 16
_journal_year 2025
_chemical_formula_moiety 'C28 H20 S4'
_chemical_formula_sum 'C28 H20 S4'
_chemical_formula_weight 484.68
_space_group_crystal_system triclinic
_space_group_IT_number 2
_space_group_name_Hall '-P 1'
_space_group_name_H-M_alt 'P -1'
_atom_sites_solution_hydrogens geom
_atom_sites_solution_primary dual
_audit_block_doi 10.5517/ccdc.csd.cc2n3xg5
_audit_creation_date 2025-02-21
_audit_creation_method
;
Olex2 1.5-ac7-013
(compiled 2025.01.02 svn.rf662f148 for Rigaku Oxford Diffraction, GUI svn.r7109)
;
_audit_update_record
;
2025-04-25 deposited with the CCDC.	2025-07-31 downloaded from the CCDC.
;
_cell_angle_alpha 88.594(3)
_cell_angle_beta 77.550(5)
_cell_angle_gamma 86.718(4)
_cell_formula_units_Z 1
_cell_length_a 5.2197(3)
_cell_length_b 8.8113(3)
_cell_length_c 11.4168(6)
_cell_measurement_reflns_used 6147
_cell_measurement_temperature 100(2)
_cell_measurement_theta_max 75.4710
_cell_measurement_theta_min 3.9140
_cell_volume 511.86(4)
_computing_cell_refinement 'CrysAlisPro 1.171.44.94a (Rigaku OD, 2025)'
_computing_data_collection 'CrysAlisPro 1.171.44.94a (Rigaku OD, 2025)'
_computing_data_reduction 'CrysAlisPro 1.171.44.94a (Rigaku OD, 2025)'
_computing_molecular_graphics 'Olex2 1.5-ac7-013 (Dolomanov et al., 2009)'
_computing_publication_material 'Olex2 1.5-ac7-013 (Dolomanov et al., 2009)'
_computing_structure_refinement 'SHELXL 2018/3 (Sheldrick, 2015)'
_computing_structure_solution 'SHELXT  (Sheldrick, 2015)'
_diffrn_ambient_temperature 100(2)
_diffrn_detector 'Hybrid Pixel Array Detector'
_diffrn_detector_area_resol_mean 10.0000
_diffrn_detector_type HyPix
_diffrn_measured_fraction_theta_full 0.998
_diffrn_measured_fraction_theta_max 0.953
_diffrn_measurement_details
;
List of Runs (angles in degrees, time in seconds):

  # Type    Start    End  Width  t~exp~   \w     \q     \k     \f   Frames
#--------------------------------------------------------------------------
  1  \w     27.00 120.00   0.50    0.10    --   47.91  77.00 150.00  186
  2  \w     41.00 121.00   0.50    0.10    --   47.91  19.00 150.00  160
  3  \w     35.00 120.00   0.50    0.10    --   47.91  57.00 -60.00  170
  4  \w     27.00 120.00   0.50    0.10    --   47.91  77.00 -30.00  186
  5  \w     27.00 120.00   0.50    0.10    --   47.91  77.00-150.00  186
  6  \w     97.00 175.00   0.50    0.25    --  104.77  37.00 -90.00  156
  7  \w     97.00 175.00   0.50    0.25    --  104.77  37.00 -90.00  156
  8  \w     97.00 175.00   0.50    0.25    --  104.77  19.00-120.00  156
  9  \w     97.00 175.00   0.50    0.25    --  104.77  19.00-180.00  156
 10  \w     33.00  64.00   0.50    0.25    --  104.77 -57.00-150.00   62
 11  \w     33.00  64.00   0.50    0.25    --  104.77 -57.00-180.00   62
 12  \w     33.00 104.00   0.50    0.25    --  104.77 -77.00  90.00  142
 13  \w     33.00  64.00   0.50    0.25    --  104.77 -57.00 150.00   62
 14  \w     36.00 111.00   0.50    0.25    --  104.77-125.00  60.00  150
 15  \w     36.00 111.00   0.50    0.25    --  104.77-125.00  60.00  150
 16  \w     36.00 111.00   0.50    0.25    --  104.77-125.00  30.00  150
 17  \w     35.00 106.00   0.50    0.25    --  104.77 -99.00  60.00  142
 18  \w     36.00 111.00   0.50    0.25    --  104.77-125.00 -60.00  150
 19  \w     35.00 106.00   0.50    0.25    --  104.77 -99.00-150.00  142
 20  \w     36.00 108.00   0.50    0.25    --  104.77-107.00-178.18  144
 21  \w     36.00 108.00   0.50    0.25    --  104.77-107.00-178.18  144
 22  \w    -23.00  61.00   0.50    0.10    --   47.91 -57.00-180.00  168
 23  \w    -24.00  24.00   0.50    0.10    --   47.91 -19.00-150.00   96
 24  \w    -24.00  24.00   0.50    0.10    --   47.91 -19.00 -30.00   96
 25  \w    -24.00  24.00   0.50    0.10    --   47.91 -19.00  60.00   96
 26  \w    -24.00  24.00   0.50    0.10    --   47.91 -19.00  90.00   96
 27  \w    -24.00  24.00   0.50    0.10    --   47.91 -19.00 120.00   96
 28  \w   -169.00 -76.00   0.50    0.25    --  -97.00 -77.00  90.00  186
 29  \w   -169.00 -76.00   0.50    0.25    --  -97.00 -77.00  90.00  186
 30  \w   -169.00 -80.00   0.50    0.25    --  -97.00 -67.00 113.39  178
 31  \w   -169.00 -85.00   0.50    0.25    --  -97.00 -55.00  49.75  168
 32  \w   -169.00 -89.00   0.50    0.25    --  -97.00 -37.00 120.00  160
 33  \w   -169.00 -81.00   0.50    0.25    --  -97.00 -65.00   1.92  176
 34  \w   -169.00 -84.00   0.50    0.25    --  -97.00 -57.00 -30.00  170
 35  \w   -169.00 -93.00   0.50    0.25    --  -97.00 -77.00-120.00  152
 36  \w   -167.00 -91.00   0.50    0.25    --  -97.00 -99.00 -30.00  152
 37  \w   -166.00 -82.00   0.50    0.25    --  -97.00-125.00   0.00  168
 38  \w   -167.00 -91.00   0.50    0.25    --  -97.00 -99.00-150.00  152
 39  \w   -120.00 -40.00   0.50    0.10    --  -47.91 -37.00-150.00  160
 40  \w    -68.00 -25.00   0.50    0.25    --  -97.00  57.00 -30.00   86
 41  \w    -68.00 -25.00   0.50    0.25    --  -97.00  57.00   0.00   86
 42  \w   -120.00 -27.00   0.50    0.10    --  -47.91 -77.00  90.00  186
;
_diffrn_measurement_device 'four-circle diffractometer'
_diffrn_measurement_device_type 'ROD, SynergyCustom DW system, HyPix'
_diffrn_measurement_method '\w scans'
_diffrn_orient_matrix_type 'CrysAlisPro convention (1999,Acta A55,543-557)'
_diffrn_orient_matrix_UB_11 0.0923043000
_diffrn_orient_matrix_UB_12 -0.0037240000
_diffrn_orient_matrix_UB_13 -0.1375365000
_diffrn_orient_matrix_UB_21 -0.0587809000
_diffrn_orient_matrix_UB_22 0.1729687000
_diffrn_orient_matrix_UB_23 -0.0065702000
_diffrn_orient_matrix_UB_31 0.2822034000
_diffrn_orient_matrix_UB_32 0.0272457000
_diffrn_orient_matrix_UB_33 0.0118092000
_diffrn_radiation_monochromator mirror
_diffrn_radiation_probe x-ray
_diffrn_radiation_type 'Cu K\a'
_diffrn_radiation_wavelength 1.54184
_diffrn_reflns_av_R_equivalents 0.1149
_diffrn_reflns_av_unetI/netI 0.0686
_diffrn_reflns_Laue_measured_fraction_full 0.998
_diffrn_reflns_Laue_measured_fraction_max 0.953
_diffrn_reflns_limit_h_max 6
_diffrn_reflns_limit_h_min -5
_diffrn_reflns_limit_k_max 10
_diffrn_reflns_limit_k_min -10
_diffrn_reflns_limit_l_max 14
_diffrn_reflns_limit_l_min -14
_diffrn_reflns_number 11339
_diffrn_reflns_point_group_measured_fraction_full 0.998
_diffrn_reflns_point_group_measured_fraction_max 0.953
_diffrn_reflns_theta_full 67.684
_diffrn_reflns_theta_max 77.097
_diffrn_reflns_theta_min 3.966
_diffrn_source 'Rotating-anode X-ray tube'
_diffrn_source_type 'Rigaku (Cu) X-ray Source'
_exptl_absorpt_coefficient_mu 4.378
_exptl_absorpt_correction_T_max 1.00000
_exptl_absorpt_correction_T_min 0.08611
_exptl_absorpt_correction_type multi-scan
_exptl_absorpt_process_details
;
CrysAlisPro 1.171.44.94a (Rigaku Oxford Diffraction, 2025)
Empirical absorption correction using spherical harmonics,
implemented in SCALE3 ABSPACK scaling algorithm.
;
_exptl_crystal_colour yellow
_exptl_crystal_colour_primary yellow
_exptl_crystal_density_diffrn 1.572
_exptl_crystal_description plate
_exptl_crystal_F_000 252
_refine_diff_density_max 0.530
_refine_diff_density_min -0.852
_refine_diff_density_rms 0.120
_refine_ls_extinction_method none
_refine_ls_goodness_of_fit_ref 1.044
_refine_ls_hydrogen_treatment constr
_refine_ls_matrix_type full
_refine_ls_number_parameters 147
_refine_ls_number_reflns 2070
_refine_ls_number_restraints 0
_refine_ls_restrained_S_all 1.044
_refine_ls_R_factor_all 0.0647
_refine_ls_R_factor_gt 0.0569
_refine_ls_shift/su_max 0.000
_refine_ls_shift/su_mean 0.000
_refine_ls_structure_factor_coef Fsqd
_refine_ls_weighting_details 'w=1/[\s^2^(Fo^2^)+(0.1182P)^2^] where P=(Fo^2^+2Fc^2^)/3'
_refine_ls_weighting_scheme calc
_refine_ls_wR_factor_gt 0.1577
_refine_ls_wR_factor_ref 0.1668
_reflns_Friedel_coverage 0.000
_reflns_number_gt 1742
_reflns_number_total 2070
_reflns_threshold_expression 'I > 2\s(I)'
_cod_data_source_file d5sc03215f2.cif
_cod_data_source_block 250221_mt-coronene_plate_100k_auto
_cod_depositor_comments 'Adding full bibliography for 1575279--1575293.cif.'
_cod_database_code 1575279
_shelx_shelxl_version_number 2018/3
_chemical_oxdiff_formula CHS
_shelx_space_group_comment
;
The symmetry employed for this shelxl refinement is uniquely defined
by the following loop, which should always be used as a source of
symmetry information in preference to the above space-group names.
They are only intended as comments.
;
_diffrn_oxdiff_digest_od_ed
;

;
_olex2_refinement_description
;
1. Fixed Uiso
 At 1.2 times of:
  All C(H) groups
 At 1.5 times of:
  All C(H,H,H) groups
2.a Aromatic/amide H refined with riding coordinates:
 C14(H14), C2(H2), C9(H9), C8(H8)
2.b Idealised Me refined as rotating group:
 C13(H13A,H13B,H13C), C16(H16A,H16B,H16C)
;
_olex2_submission_special_instructions 'No special instructions were received'
_oxdiff_exptl_absorpt_empirical_details
;
Empirical correction (ABSPACK) includes:
- Absorption correction using spherical harmonics
- Frame scaling
;
_oxdiff_exptl_absorpt_empirical_full_max 4.722
_oxdiff_exptl_absorpt_empirical_full_min 0.310

loop_
_space_group_symop_operation_xyz
'x, y, z'
'-x, -y, -z'

loop_
_atom_site_label
_atom_site_type_symbol
_atom_site_fract_x
_atom_site_fract_y
_atom_site_fract_z
_atom_site_U_iso_or_equiv
_atom_site_adp_type
_atom_site_occupancy
_atom_site_site_symmetry_order
_atom_site_calc_flag
_atom_site_refinement_flags_posn
_atom_site_refinement_flags_adp
_atom_site_refinement_flags_occupancy
_atom_site_disorder_assembly
_atom_site_disorder_group
S12 S 0.38603(13) 0.83360(7) 0.25078(6) 0.0219(3) Uani 1 1 d . . . . .
S15 S 0.49800(13) 0.71781(8) 0.93578(6) 0.0237(3) Uani 1 1 d . . . . .
C1 C 0.9098(5) 0.5370(3) 0.6245(2) 0.0154(5) Uani 1 1 d . . . . .
C3 C 0.8208(5) 0.5728(3) 0.7468(2) 0.0178(6) Uani 1 1 d . . . . .
C10 C 0.7441(5) 0.6383(3) 0.3252(2) 0.0163(5) Uani 1 1 d . . . . .
C14 C 0.8377(5) 0.5996(3) 0.2024(2) 0.0186(6) Uani 1 1 d . . . . .
H14 H 0.753093 0.644868 0.143415 0.022 Uiso 1 1 calc R U . . .
C5 C 0.7844(5) 0.6052(3) 0.5360(2) 0.0160(5) Uani 1 1 d . . . . .
C2 C 1.0476(5) 0.4983(3) 0.1681(2) 0.0182(5) Uani 1 1 d . . . . .
H2 H 1.106679 0.475051 0.085589 0.022 Uiso 1 1 calc R U . . .
C7 C 0.5676(5) 0.7087(3) 0.5719(2) 0.0174(6) Uani 1 1 d . . . . .
C9 C 0.4420(5) 0.7796(3) 0.4842(2) 0.0164(5) Uani 1 1 d . . . . .
H9 H 0.297547 0.850715 0.508670 0.020 Uiso 1 1 calc R U . . .
C6 C 0.8697(5) 0.5694(3) 0.4120(2) 0.0162(5) Uani 1 1 d . . . . .
C8 C 0.4796(5) 0.7441(3) 0.6952(2) 0.0171(5) Uani 1 1 d . . . . .
H8 H 0.333945 0.814622 0.718761 0.021 Uiso 1 1 calc R U . . .
C11 C 0.5267(5) 0.7467(3) 0.3649(2) 0.0174(5) Uani 1 1 d . . . . .
C4 C 0.6002(5) 0.6788(3) 0.7814(2) 0.0187(6) Uani 1 1 d . . . . .
C13 C 0.1168(6) 0.9493(3) 0.3324(3) 0.0242(6) Uani 1 1 d . . . . .
H13A H 0.016168 0.996416 0.276528 0.036 Uiso 1 1 calc R U . . .
H13B H 0.184033 1.028868 0.374283 0.036 Uiso 1 1 calc R U . . .
H13C H 0.002597 0.886164 0.390953 0.036 Uiso 1 1 calc R U . . .
C16 C 0.2219(6) 0.8512(3) 0.9436(3) 0.0261(6) Uani 1 1 d . . . . .
H16A H 0.279476 0.943934 0.898801 0.039 Uiso 1 1 calc R U . . .
H16B H 0.147206 0.876362 1.027642 0.039 Uiso 1 1 calc R U . . .
H16C H 0.088450 0.806288 0.908719 0.039 Uiso 1 1 calc R U . . .

loop_
_atom_site_aniso_label
_atom_site_aniso_U_11
_atom_site_aniso_U_22
_atom_site_aniso_U_33
_atom_site_aniso_U_23
_atom_site_aniso_U_13
_atom_site_aniso_U_12
S12 0.0191(4) 0.0196(4) 0.0258(4) -0.0001(3) -0.0044(3) 0.0068(3)
S15 0.0200(4) 0.0255(4) 0.0236(4) -0.0019(3) -0.0029(3) 0.0093(3)
C1 0.0112(12) 0.0115(11) 0.0230(12) -0.0006(9) -0.0028(9) -0.0003(10)
C3 0.0132(12) 0.0128(12) 0.0261(13) 0.0013(10) -0.0015(10) -0.0018(10)
C10 0.0109(12) 0.0131(12) 0.0240(13) 0.0001(9) -0.0021(9) -0.0006(10)
C14 0.0145(13) 0.0177(12) 0.0233(13) 0.0022(10) -0.0042(10) -0.0001(10)
C5 0.0114(12) 0.0103(12) 0.0263(13) 0.0005(10) -0.0042(10) -0.0006(10)
C2 0.0151(13) 0.0171(12) 0.0225(13) -0.0013(10) -0.0042(10) -0.0012(10)
C7 0.0132(12) 0.0118(12) 0.0261(13) 0.0008(10) -0.0014(10) -0.0017(10)
C9 0.0124(12) 0.0112(11) 0.0253(13) 0.0005(9) -0.0042(10) 0.0025(10)
C6 0.0107(12) 0.0098(11) 0.0272(13) 0.0033(10) -0.0023(10) -0.0007(10)
C8 0.0138(13) 0.0123(12) 0.0238(12) 0.0007(9) -0.0015(10) 0.0022(10)
C11 0.0135(12) 0.0100(11) 0.0273(13) 0.0026(9) -0.0020(10) 0.0002(10)
C4 0.0129(13) 0.0144(12) 0.0278(14) -0.0005(10) -0.0026(10) 0.0001(10)
C13 0.0196(13) 0.0224(14) 0.0309(15) 0.0009(11) -0.0071(11) 0.0036(11)
C16 0.0242(15) 0.0272(15) 0.0247(14) -0.0027(11) -0.0025(11) 0.0075(12)

loop_
_atom_type_symbol
_atom_type_description
_atom_type_scat_dispersion_real
_atom_type_scat_dispersion_imag
_atom_type_scat_source
C C 0.0181 0.0091 'International Tables Vol C Tables 4.2.6.8 and 6.1.1.4'
H H 0.0000 0.0000 'International Tables Vol C Tables 4.2.6.8 and 6.1.1.4'
S S 0.3331 0.5567 'International Tables Vol C Tables 4.2.6.8 and 6.1.1.4'

loop_
_citation_id
_citation_doi
_citation_year
1 10.1039/D5SC03215F 2025

loop_
_geom_angle_atom_site_label_1
_geom_angle_atom_site_label_2
_geom_angle_atom_site_label_3
_geom_angle
_geom_angle_site_symmetry_1
_geom_angle_site_symmetry_3
_geom_angle_publ_flag
C11 S12 C13 103.31(13) . . ?
C4 S15 C16 103.90(13) . . ?
C3 C1 C5 120.8(2) . . ?
C3 C1 C6 120.0(2) . 2_766 ?
C5 C1 C6 119.2(2) . 2_766 ?
C1 C3 C2 118.8(2) . 2_766 ?
C1 C3 C4 119.2(2) . . ?
C2 C3 C4 122.1(3) 2_766 . ?
C14 C10 C11 122.8(2) . . ?
C6 C10 C14 119.0(2) . . ?
C6 C10 C11 118.2(2) . . ?
C2 C14 C10 121.0(2) . . ?
C1 C5 C6 121.7(2) . . ?
C7 C5 C1 119.2(2) . . ?
C7 C5 C6 119.1(2) . . ?
C14 C2 C3 121.5(2) . 2_766 ?
C5 C7 C9 119.9(2) . . ?
C5 C7 C8 119.6(2) . . ?
C8 C7 C9 120.5(2) . . ?
C11 C9 C7 120.9(2) . . ?
C10 C6 C1 119.8(2) . 2_766 ?
C10 C6 C5 121.1(2) . . ?
C5 C6 C1 119.1(2) . 2_766 ?
C4 C8 C7 121.6(2) . . ?
C10 C11 S12 115.8(2) . . ?
C9 C11 S12 123.4(2) . . ?
C9 C11 C10 120.8(2) . . ?
C3 C4 S15 116.9(2) . . ?
C8 C4 S15 123.5(2) . . ?
C8 C4 C3 119.6(3) . . ?

loop_
_geom_bond_atom_site_label_1
_geom_bond_atom_site_label_2
_geom_bond_distance
_geom_bond_site_symmetry_2
_geom_bond_publ_flag
S12 C11 1.767(3) . ?
S12 C13 1.789(3) . ?
S15 C4 1.764(3) . ?
S15 C16 1.795(3) . ?
C1 C3 1.411(4) . ?
C1 C5 1.421(4) . ?
C1 C6 1.437(4) 2_766 ?
C3 C2 1.420(4) 2_766 ?
C3 C4 1.433(4) . ?
C10 C14 1.425(4) . ?
C10 C6 1.409(4) . ?
C10 C11 1.442(4) . ?
C14 C2 1.367(4) . ?
C5 C7 1.407(4) . ?
C5 C6 1.427(4) . ?
C7 C9 1.424(4) . ?
C7 C8 1.420(4) . ?
C9 C11 1.371(4) . ?
C8 C4 1.377(4) . ?
